data_4504512
loop_
_publ_author_name
'Jayaraman, Akhila'
'Balasubramaniam, Venkataramanan'
'Valiyaveettil, Suresh'

_publ_section_title
;
 Self-Assembly of Pentaphenol Adducts:&#x2009; Formation of 3D Network and
 Ladder-type Supramolecular Structures in the Solid State
;
_journal_issue 3
_journal_name_full 'Crystal Growth &amp; Design'
_journal_page_first 636
_journal_paper_doi 10.1021/cg050250x
_journal_volume 6
_journal_year 2006
_chemical_formula_sum 'C39 H36 N4 O7'
_chemical_formula_weight 672.72
_chemical_name_systematic
; 
 ? 
;
_space_group_IT_number 2
_symmetry_cell_setting triclinic
_symmetry_space_group_name_Hall '-P 1'
_symmetry_space_group_name_H-M 'P -1'
_atom_sites_solution_hydrogens geom
_atom_sites_solution_primary direct
_atom_sites_solution_secondary difmap
_audit_creation_method SHELXL-97
_cell_angle_alpha 85.2550(10)
_cell_angle_beta 87.5750(10)
_cell_angle_gamma 78.6550(10)
_cell_formula_units_Z 2
_cell_length_a 10.1552(6)
_cell_length_b 11.6299(7)
_cell_length_c 14.7513(8)
_cell_measurement_reflns_used 6583
_cell_measurement_temperature 223(2)
_cell_measurement_theta_max 29.718
_cell_measurement_theta_min 2.28
_cell_volume 1701.69(17)
_computing_cell_refinement 'Bruker XSCANS'
_computing_data_collection 'Bruker XSCANS'
_computing_data_reduction 'Bruker SHELXTL'
_computing_molecular_graphics 'Bruker SHELXTL'
_computing_publication_material 'Bruker SHELXTL'
_computing_structure_refinement 'SHELXL-97 (Sheldrick, 1997)'
_computing_structure_solution 'SHELXS-97 (Sheldrick, 1990)'
_diffrn_ambient_temperature 223(2)
_diffrn_measured_fraction_theta_full 0.995
_diffrn_measured_fraction_theta_max 0.995
_diffrn_measurement_device_type 'Bruker P4'
_diffrn_measurement_method '\w scans'
_diffrn_radiation_monochromator graphite
_diffrn_radiation_source 'fine-focus sealed tube'
_diffrn_radiation_type MoK\a
_diffrn_radiation_wavelength 0.71073
_diffrn_reflns_av_R_equivalents 0.0488
_diffrn_reflns_av_sigmaI/netI 0.0795
_diffrn_reflns_limit_h_max 12
_diffrn_reflns_limit_h_min -12
_diffrn_reflns_limit_k_max 13
_diffrn_reflns_limit_k_min -13
_diffrn_reflns_limit_l_max 17
_diffrn_reflns_limit_l_min -17
_diffrn_reflns_number 17517
_diffrn_reflns_theta_full 25.00
_diffrn_reflns_theta_max 25.00
_diffrn_reflns_theta_min 1.79
_exptl_absorpt_coefficient_mu 0.091
_exptl_absorpt_correction_T_max 0.9731
_exptl_absorpt_correction_T_min 0.9601
_exptl_absorpt_correction_type 'Sadabs,(Sheldrick 2001)'
_exptl_crystal_colour Belge
_exptl_crystal_density_diffrn 1.313
_exptl_crystal_density_method 'not measured'
_exptl_crystal_description block
_exptl_crystal_F_000 708
_exptl_crystal_size_max 0.45
_exptl_crystal_size_mid 0.38
_exptl_crystal_size_min 0.30
_refine_diff_density_max 0.451
_refine_diff_density_min -0.407
_refine_diff_density_rms 0.049
_refine_ls_extinction_method none
_refine_ls_goodness_of_fit_ref 1.036
_refine_ls_hydrogen_treatment mixed
_refine_ls_matrix_type full
_refine_ls_number_parameters 593
_refine_ls_number_reflns 5970
_refine_ls_number_restraints 0
_refine_ls_restrained_S_all 1.036
_refine_ls_R_factor_all 0.0631
_refine_ls_R_factor_gt 0.0546
_refine_ls_shift/su_max 0.000
_refine_ls_shift/su_mean 0.000
_refine_ls_structure_factor_coef Fsqd
_refine_ls_weighting_details 'calc w=1/[\s^2^(Fo^2^)+(0.0793P)^2^+0.3830P] where P=(Fo^2^+2Fc^2^)/3'
_refine_ls_weighting_scheme calc
_refine_ls_wR_factor_gt 0.1506
_refine_ls_wR_factor_ref 0.1593
_reflns_number_gt 4989
_reflns_number_total 5970
_reflns_threshold_expression >2sigma(I)
_cod_data_source_file cg050250xsi20050603_112329.cif
_cod_data_source_block 2110
_cod_depositor_comments
;
The following automatic conversions were performed:

'_symmetry_cell_setting' value 'Triclinic' changed to 'triclinic'
according to /home/saulius/struct/CIF-dictionaries/cif_core.dic
dictionary named 'cif_core.dic' version 2.4.1 from 2010-06-29.

Automatic conversion script
Id: cif_fix_values 1715 2011-07-08 13:25:40Z adriana 
;
_cod_original_sg_symbol_H-M P-1
_cod_database_code 4504512

loop_
_symmetry_equiv_pos_as_xyz
'x, y, z'
'-x, -y, -z'

loop_
_atom_site_label
_atom_site_type_symbol
_atom_site_fract_x
_atom_site_fract_y
_atom_site_fract_z
_atom_site_U_iso_or_equiv
_atom_site_adp_type
_atom_site_occupancy
_atom_site_symmetry_multiplicity
_atom_site_calc_flag
O1 O 0.43086(13) 0.52944(12) 0.31663(10) 0.0421(3) Uani 1 1 d
H1A H 0.501(3) 0.466(2) 0.3359(17) 0.063(7) Uiso 1 1 d
O2 O 0.22837(14) 0.68636(11) 0.25260(10) 0.0432(4) Uani 1 1 d
H2A H 0.177(3) 0.735(2) 0.212(2) 0.072(8) Uiso 1 1 d
O3 O 0.01825(13) 0.61960(11) 0.17206(10) 0.0411(3) Uani 1 1 d
H3A H -0.036(3) 0.586(2) 0.1526(18) 0.058(7) Uiso 1 1 d
O4 O 0.01895(15) 0.13099(15) 0.29568(10) 0.0548(4) Uani 1 1 d
O5 O 0.34944(13) -0.03859(11) 0.24270(9) 0.0395(3) Uani 1 1 d
H5A H 0.401(3) -0.111(3) 0.2589(19) 0.072(8) Uiso 1 1 d
C1 C 0.24917(16) 0.20056(14) 0.21227(12) 0.0286(4) Uani 1 1 d
H1 H 0.2405(17) 0.1658(15) 0.2706(13) 0.024(4) Uiso 1 1 d
C2 C 0.23887(16) 0.33181(14) 0.22292(11) 0.0288(4) Uani 1 1 d
H2 H 0.978(3) 0.251(3) 0.639(2) 0.087(9) Uiso 1 1 d
C3 C 0.12941(17) 0.41483(15) 0.19225(11) 0.0293(4) Uani 1 1 d
H3 H 0.0587(19) 0.3939(15) 0.1614(13) 0.029(4) Uiso 1 1 d
C4 C 0.12208(16) 0.53383(15) 0.20271(12) 0.0309(4) Uani 1 1 d
H4 H -0.057(3) 0.113(3) 0.318(2) 0.081(9) Uiso 1 1 d
C5 C 0.22589(17) 0.57072(15) 0.24295(12) 0.0322(4) Uani 1 1 d
C6 C 0.33426(17) 0.48729(15) 0.27584(12) 0.0322(4) Uani 1 1 d
C7 C 0.34048(17) 0.36897(15) 0.26617(12) 0.0319(4) Uani 1 1 d
H7 H 0.422(2) 0.3094(17) 0.2907(13) 0.036(5) Uiso 1 1 d
C8 C 0.13352(16) 0.17736(14) 0.15897(12) 0.0301(4) Uani 1 1 d
C9 C 0.13582(18) 0.19185(15) 0.06497(13) 0.0346(4) Uani 1 1 d
H9 H 0.214(2) 0.2151(18) 0.0324(15) 0.043(5) Uiso 1 1 d
C10 C 0.03203(19) 0.17463(17) 0.01392(14) 0.0413(4) Uani 1 1 d
H10 H 0.039(2) 0.1869(19) -0.0536(17) 0.050(6) Uiso 1 1 d
C11 C -0.0777(2) 0.1400(2) 0.05863(16) 0.0494(5) Uani 1 1 d
H11 H -0.146(3) 0.126(2) 0.0217(17) 0.060(7) Uiso 1 1 d
C12 C -0.0837(2) 0.1260(2) 0.15158(16) 0.0522(6) Uani 1 1 d
H12 H -0.162(3) 0.105(2) 0.1832(19) 0.070(8) Uiso 1 1 d
C13 C 0.02102(18) 0.14461(17) 0.20346(13) 0.0390(4) Uani 1 1 d
C14 C 0.38148(16) 0.14245(15) 0.16882(12) 0.0299(4) Uani 1 1 d
C15 C 0.45656(18) 0.20350(17) 0.10857(13) 0.0365(4) Uani 1 1 d
H15 H 0.425(2) 0.290(2) 0.0962(16) 0.053(6) Uiso 1 1 d
C16 C 0.57121(19) 0.14678(19) 0.06454(15) 0.0440(5) Uani 1 1 d
H16 H 0.622(2) 0.189(2) 0.0229(17) 0.056(6) Uiso 1 1 d
C17 C 0.61366(19) 0.02736(19) 0.08127(15) 0.0458(5) Uani 1 1 d
H17 H 0.691(2) -0.0111(19) 0.0501(15) 0.050(6) Uiso 1 1 d
C18 C 0.54171(19) -0.03540(18) 0.14148(15) 0.0420(5) Uani 1 1 d
H18 H 0.572(2) -0.122(2) 0.1570(17) 0.064(7) Uiso 1 1 d
C19 C 0.42572(16) 0.02124(15) 0.18460(12) 0.0324(4) Uani 1 1 d
N1 N 0.64911(16) 0.39271(15) 0.38728(12) 0.0471(4) Uani 1 1 d
N2 N 1.28212(18) 0.28267(19) 0.59561(16) 0.0623(5) Uani 1 1 d
C20 C 0.7619(2) 0.3976(2) 0.33989(16) 0.0572(6) Uani 1 1 d
H20 H 0.759(3) 0.414(3) 0.274(2) 0.085(9) Uiso 1 1 d
C21 C 0.8868(2) 0.3744(2) 0.37762(15) 0.0529(6) Uani 1 1 d
H21 H 0.961(3) 0.384(2) 0.3385(19) 0.075(8) Uiso 1 1 d
C22 C 0.89911(18) 0.34413(17) 0.46949(13) 0.0379(4) Uani 1 1 d
C23 C 0.7822(2) 0.3361(2) 0.51863(15) 0.0500(5) Uani 1 1 d
H23 H 0.779(3) 0.317(2) 0.5837(19) 0.066(7) Uiso 1 1 d
C24 C 0.6611(2) 0.3614(2) 0.47534(16) 0.0524(6) Uani 1 1 d
H24 H 0.579(3) 0.357(2) 0.5125(17) 0.063(7) Uiso 1 1 d
C25 C 1.1743(3) 0.2553(3) 0.6392(2) 0.0774(8) Uani 1 1 d
H25 H 1.185(3) 0.210(3) 0.701(2) 0.078(8) Uiso 1 1 d
C26 C 1.0494(2) 0.2724(3) 0.60104(18) 0.0719(8) Uani 1 1 d
C27 C 1.03173(18) 0.32160(17) 0.51356(14) 0.0411(5) Uani 1 1 d
C28 C 1.1435(2) 0.3506(3) 0.46837(19) 0.0638(7) Uani 1 1 d
H28 H 1.135(3) 0.393(3) 0.406(2) 0.087(9) Uiso 1 1 d
C29 C 1.2647(2) 0.3288(3) 0.5114(2) 0.0725(8) Uani 1 1 d
H29 H 1.342(3) 0.347(3) 0.474(2) 0.093(10) Uiso 1 1 d
N3 N 0.79693(16) 0.54425(15) 0.10192(11) 0.0425(4) Uani 1 1 d
C30 C 0.6616(2) 0.0925(2) 0.34025(16) 0.0537(6) Uani 1 1 d
H30 H 0.654(3) 0.122(2) 0.279(2) 0.067(7) Uiso 1 1 d
C31 C 0.5500(2) 0.0635(2) 0.38617(14) 0.0478(5) Uani 1 1 d
H31 H 0.460(3) 0.079(2) 0.3522(19) 0.074(8) Uiso 1 1 d
C32 C 0.55886(17) 0.01718(16) 0.47454(12) 0.0342(4) Uani 1 1 d
C33 C 0.6829(2) 0.0050(3) 0.51365(16) 0.0605(7) Uani 1 1 d
H33 H 0.706(3) -0.032(3) 0.577(2) 0.090(9) Uiso 1 1 d
C34 C 0.7886(2) 0.0360(3) 0.46229(17) 0.0619(7) Uani 1 1 d
H34 H 0.870(3) 0.031(2) 0.491(2) 0.077(8) Uiso 1 1 d
N4 N 0.78147(16) 0.07835(16) 0.37625(12) 0.0479(4) Uani 1 1 d
C35 C 0.6747(2) 0.59764(19) 0.12849(15) 0.0470(5) Uani 1 1 d
H35 H 0.667(2) 0.649(2) 0.1768(16) 0.050(6) Uiso 1 1 d
C36 C 0.5571(2) 0.58265(19) 0.09155(14) 0.0440(5) Uani 1 1 d
H36 H 0.475(3) 0.625(2) 0.1106(17) 0.059(7) Uiso 1 1 d
C37 C 0.56208(17) 0.50835(15) 0.02180(11) 0.0332(4) Uani 1 1 d
C38 C 0.6891(2) 0.4508(2) -0.00424(14) 0.0448(5) Uani 1 1 d
H38 H 0.698(2) 0.395(2) -0.0482(16) 0.048(6) Uiso 1 1 d
C39 C 0.8011(2) 0.4711(2) 0.03661(15) 0.0473(5) Uani 1 1 d
H39 H 0.885(2) 0.4345(19) 0.0154(15) 0.047(6) Uiso 1 1 d
O1S O 0.48541(17) 0.75966(14) 0.30438(14) 0.0642(5) Uani 1 1 d
H1SA H 0.454(3) 0.697(3) 0.3089(19) 0.068(8) Uiso 1 1 d
H1SB H 0.550(3) 0.747(2) 0.3397(17) 0.054(7) Uiso 1 1 d
O2S O 0.1510(3) 0.87968(16) 0.15042(18) 0.0963(8) Uani 1 1 d
H2S2 H 0.203(4) 0.924(3) 0.177(3) 0.116 Uiso 1 1 d
H2SA H 0.080(4) 0.891(3) 0.217(3) 0.116 Uiso 1 1 d

loop_
_atom_site_aniso_label
_atom_site_aniso_U_11
_atom_site_aniso_U_22
_atom_site_aniso_U_33
_atom_site_aniso_U_23
_atom_site_aniso_U_13
_atom_site_aniso_U_12
O1 0.0315(7) 0.0369(7) 0.0607(9) -0.0049(6) -0.0200(6) -0.0090(6)
O2 0.0424(8) 0.0311(7) 0.0583(9) 0.0010(6) -0.0200(7) -0.0100(6)
O3 0.0335(7) 0.0332(7) 0.0567(9) -0.0002(6) -0.0212(6) -0.0040(6)
O4 0.0394(8) 0.0913(12) 0.0436(8) -0.0096(8) 0.0104(6) -0.0369(8)
O5 0.0328(7) 0.0317(7) 0.0539(8) 0.0074(6) -0.0046(6) -0.0094(6)
C1 0.0231(8) 0.0315(9) 0.0316(9) 0.0035(7) -0.0004(7) -0.0087(7)
C2 0.0234(8) 0.0337(9) 0.0300(8) -0.0004(7) 0.0002(6) -0.0088(7)
C3 0.0226(8) 0.0357(9) 0.0317(9) -0.0015(7) -0.0036(7) -0.0106(7)
C4 0.0243(8) 0.0332(9) 0.0347(9) 0.0013(7) -0.0053(7) -0.0051(7)
C5 0.0314(9) 0.0315(9) 0.0351(9) 0.0000(7) -0.0050(7) -0.0096(7)
C6 0.0248(8) 0.0367(9) 0.0369(9) -0.0010(7) -0.0065(7) -0.0097(7)
C7 0.0227(8) 0.0342(9) 0.0386(9) -0.0006(7) -0.0056(7) -0.0053(7)
C8 0.0231(8) 0.0281(8) 0.0403(9) -0.0035(7) 0.0008(7) -0.0075(6)
C9 0.0282(9) 0.0373(9) 0.0401(10) -0.0017(8) 0.0009(8) -0.0119(7)
C10 0.0347(10) 0.0464(11) 0.0449(11) -0.0031(9) -0.0064(8) -0.0118(8)
C11 0.0289(10) 0.0662(14) 0.0581(13) -0.0137(10) -0.0068(9) -0.0167(9)
C12 0.0301(10) 0.0765(15) 0.0581(14) -0.0155(11) 0.0066(9) -0.0274(10)
C13 0.0295(9) 0.0487(11) 0.0427(10) -0.0091(8) 0.0058(8) -0.0161(8)
C14 0.0213(8) 0.0333(9) 0.0358(9) -0.0010(7) -0.0051(7) -0.0070(7)
C15 0.0278(9) 0.0397(10) 0.0426(10) 0.0020(8) 0.0001(7) -0.0104(8)
C16 0.0288(10) 0.0537(12) 0.0508(12) -0.0001(9) 0.0056(8) -0.0140(9)
C17 0.0257(10) 0.0572(13) 0.0548(12) -0.0137(10) 0.0050(9) -0.0060(9)
C18 0.0305(10) 0.0373(10) 0.0573(12) -0.0076(9) -0.0050(8) -0.0018(8)
C19 0.0246(8) 0.0349(9) 0.0403(10) -0.0013(7) -0.0074(7) -0.0112(7)
N1 0.0348(9) 0.0538(10) 0.0525(10) -0.0014(8) -0.0143(8) -0.0062(7)
N2 0.0350(10) 0.0712(13) 0.0814(15) -0.0136(11) -0.0209(10) -0.0050(9)
C20 0.0434(12) 0.0810(17) 0.0460(13) 0.0146(11) -0.0121(10) -0.0151(11)
C21 0.0345(11) 0.0776(16) 0.0461(12) 0.0064(11) -0.0021(9) -0.0138(10)
C22 0.0280(9) 0.0437(10) 0.0417(10) -0.0051(8) -0.0051(8) -0.0043(8)
C23 0.0342(11) 0.0783(15) 0.0383(11) -0.0009(10) -0.0057(8) -0.0135(10)
C24 0.0275(10) 0.0800(16) 0.0507(12) -0.0039(11) -0.0053(9) -0.0122(10)
C25 0.0446(14) 0.123(3) 0.0599(16) 0.0024(16) -0.0177(12) -0.0043(15)
C26 0.0336(12) 0.123(2) 0.0537(14) 0.0079(15) -0.0095(11) -0.0068(13)
C27 0.0272(9) 0.0480(11) 0.0475(11) -0.0080(9) -0.0071(8) -0.0030(8)
C28 0.0339(12) 0.0911(18) 0.0669(16) 0.0111(14) -0.0098(11) -0.0186(11)
C29 0.0334(12) 0.099(2) 0.086(2) 0.0087(16) -0.0148(12) -0.0195(13)
N3 0.0366(9) 0.0469(9) 0.0448(9) 0.0013(7) -0.0107(7) -0.0095(7)
C30 0.0400(12) 0.0820(16) 0.0411(12) 0.0080(11) 0.0031(9) -0.0234(11)
C31 0.0331(10) 0.0747(14) 0.0384(11) 0.0055(10) -0.0013(8) -0.0213(10)
C32 0.0272(9) 0.0408(10) 0.0370(10) -0.0028(8) 0.0014(7) -0.0127(7)
C33 0.0334(11) 0.1033(19) 0.0464(13) 0.0168(12) -0.0065(9) -0.0254(12)
C34 0.0312(11) 0.102(2) 0.0565(14) 0.0109(13) -0.0042(10) -0.0282(12)
N4 0.0353(9) 0.0630(11) 0.0490(10) -0.0015(8) 0.0076(7) -0.0216(8)
C35 0.0416(11) 0.0490(12) 0.0502(12) -0.0084(10) -0.0152(9) -0.0033(9)
C36 0.0356(11) 0.0501(11) 0.0448(11) -0.0079(9) -0.0088(9) -0.0010(9)
C37 0.0323(9) 0.0381(9) 0.0295(9) 0.0063(7) -0.0027(7) -0.0109(7)
C38 0.0358(10) 0.0612(13) 0.0408(11) -0.0114(10) 0.0028(8) -0.0151(9)
C39 0.0295(10) 0.0631(13) 0.0501(12) -0.0072(10) 0.0003(9) -0.0104(9)
O1S 0.0509(10) 0.0383(8) 0.1068(14) 0.0182(8) -0.0439(10) -0.0178(7)
O2S 0.1248(19) 0.0476(10) 0.1264(19) 0.0133(11) -0.0836(16) -0.0320(11)

loop_
_atom_type_symbol
_atom_type_description
_atom_type_scat_dispersion_real
_atom_type_scat_dispersion_imag
_atom_type_scat_source
C C 0.0033 0.0016 'International Tables Vol C Tables 4.2.6.8 and 6.1.1.4'
H H 0.0000 0.0000 'International Tables Vol C Tables 4.2.6.8 and 6.1.1.4'
N N 0.0061 0.0033 'International Tables Vol C Tables 4.2.6.8 and 6.1.1.4'
O O 0.0106 0.0060 'International Tables Vol C Tables 4.2.6.8 and 6.1.1.4'

loop_
_geom_angle_atom_site_label_1
_geom_angle_atom_site_label_2
_geom_angle_atom_site_label_3
_geom_angle
_geom_angle_site_symmetry_3
C8 C1 C14 109.24(13) .
C8 C1 C2 111.90(13) .
C14 C1 C2 113.64(13) .
C3 C2 C7 118.90(15) .
C3 C2 C1 121.73(15) .
C7 C2 C1 119.35(15) .
C2 C3 C4 120.77(15) .
O3 C4 C5 116.62(15) .
O3 C4 C3 123.29(15) .
C5 C4 C3 120.04(15) .
O2 C5 C4 123.50(15) .
O2 C5 C6 117.24(15) .
C4 C5 C6 119.26(15) .
O1 C6 C7 123.38(16) .
O1 C6 C5 116.15(15) .
C7 C6 C5 120.47(15) .
C6 C7 C2 120.48(16) .
C9 C8 C13 118.48(16) .
C9 C8 C1 120.47(15) .
C13 C8 C1 121.02(16) .
C10 C9 C8 122.55(17) .
C9 C10 C11 118.47(19) .
C12 C11 C10 120.43(19) .
C11 C12 C13 121.10(19) .
O4 C13 C8 118.27(16) .
O4 C13 C12 122.77(17) .
C8 C13 C12 118.96(18) .
C15 C14 C19 117.88(16) .
C15 C14 C1 122.72(15) .
C19 C14 C1 119.25(15) .
C16 C15 C14 121.56(18) .
C17 C16 C15 119.75(18) .
C16 C17 C18 119.95(18) .
C17 C18 C19 120.27(18) .
O5 C19 C18 121.97(16) .
O5 C19 C14 117.44(15) .
C18 C19 C14 120.59(17) .
C24 N1 C20 116.51(17) .
C29 N2 C25 116.0(2) .
N1 C20 C21 123.6(2) .
C20 C21 C22 119.9(2) .
C21 C22 C23 116.62(18) .
C21 C22 C27 121.65(18) .
C23 C22 C27 121.73(18) .
C24 C23 C22 119.6(2) .
N1 C24 C23 123.7(2) .
N2 C25 C26 123.8(3) .
C27 C26 C25 119.8(3) .
C26 C27 C28 116.5(2) .
C26 C27 C22 122.25(19) .
C28 C27 C22 121.29(19) .
C27 C28 C29 119.8(2) .
N2 C29 C28 124.1(3) .
C39 N3 C35 115.78(17) .
N4 C30 C31 124.1(2) .
C32 C31 C30 120.21(19) .
C31 C32 C33 116.20(18) .
C31 C32 C32 121.6(2) 2_656
C33 C32 C32 122.2(2) 2_656
C34 C33 C32 119.4(2) .
N4 C34 C33 124.7(2) .
C34 N4 C30 115.41(17) .
N3 C35 C36 124.1(2) .
C35 C36 C37 119.92(19) .
C38 C37 C36 115.82(17) .
C38 C37 C37 122.3(2) 2_665
C36 C37 C37 121.8(2) 2_665
C39 C38 C37 120.25(19) .
N3 C39 C38 124.1(2) .

loop_
_geom_bond_atom_site_label_1
_geom_bond_atom_site_label_2
_geom_bond_distance
_geom_bond_site_symmetry_2
O1 C6 1.361(2) .
O2 C5 1.369(2) .
O3 C4 1.365(2) .
O4 C13 1.356(2) .
O5 C19 1.370(2) .
C1 C8 1.519(2) .
C1 C14 1.521(2) .
C1 C2 1.530(2) .
C2 C3 1.386(2) .
C2 C7 1.391(2) .
C3 C4 1.392(2) .
C4 C5 1.386(2) .
C5 C6 1.391(2) .
C6 C7 1.384(2) .
C8 C9 1.383(3) .
C8 C13 1.396(2) .
C9 C10 1.376(3) .
C10 C11 1.382(3) .
C11 C12 1.368(3) .
C12 C13 1.397(3) .
C14 C15 1.388(2) .
C14 C19 1.396(2) .
C15 C16 1.385(3) .
C16 C17 1.376(3) .
C17 C18 1.380(3) .
C18 C19 1.388(3) .
N1 C24 1.324(3) .
N1 C20 1.325(3) .
N2 C29 1.317(4) .
N2 C25 1.325(4) .
C20 C21 1.375(3) .
C21 C22 1.376(3) .
C22 C23 1.379(3) .
C22 C27 1.487(3) .
C23 C24 1.378(3) .
C25 C26 1.382(3) .
C26 C27 1.372(3) .
C27 C28 1.376(3) .
C28 C29 1.378(3) .
N3 C39 1.331(3) .
N3 C35 1.333(3) .
C30 N4 1.324(3) .
C30 C31 1.380(3) .
C31 C32 1.368(3) .
C32 C33 1.385(3) .
C32 C32 1.488(3) 2_656
C33 C34 1.376(3) .
C34 N4 1.323(3) .
C35 C36 1.380(3) .
C36 C37 1.391(3) .
C37 C38 1.386(3) .
C37 C37 1.492(3) 2_665
C38 C39 1.378(3) .
